data_4346462
loop_
_publ_author_name
'Zhang, Yongliang'
'Wei, Junnian'
'Zhang, Wen-Xiong'
'Xi, Zhenfeng'

_publ_section_title
;
 Lithium Aluminate Complexes and Alumoles from 1,4-Dilithio-1,3-Butadienes
 and AlEt2Cl.
;
_journal_issue 22
_journal_name_full 'Inorganic chemistry'
_journal_page_first 10695
_journal_page_last 10700
_journal_paper_doi 10.1021/acs.inorgchem.5b01551
_journal_volume 54
_journal_year 2015
_chemical_absolute_configuration ad
_chemical_formula_moiety 'C28 H41 Al O Si2'
_chemical_formula_sum 'C28 H41 Al O Si2'
_chemical_formula_weight 476.77
_space_group_crystal_system orthorhombic
_space_group_IT_number 19
_space_group_name_Hall 'P 2ac 2ab'
_space_group_name_H-M_alt 'P 21 21 21'
_atom_sites_solution_hydrogens geom
_atom_sites_solution_primary direct
_atom_sites_solution_secondary difmap
_audit_creation_date 2014-09-27
_audit_creation_method
;
Olex2 1.2
(compiled 2014.08.28 svn.r2986 for OlexSys, GUI svn.r4874)
;
_cell_angle_alpha 90.00
_cell_angle_beta 90.00
_cell_angle_gamma 90.00
_cell_formula_units_Z 4
_cell_length_a 10.4960(4)
_cell_length_b 14.1896(6)
_cell_length_c 19.4829(8)
_cell_measurement_reflns_used 3604
_cell_measurement_temperature 285.29(10)
_cell_measurement_theta_max 25.5420
_cell_measurement_theta_min 3.6650
_cell_volume 2901.7(2)
_computing_cell_refinement
;
CrysAlisPro, Agilent Technologies,
Version 1.171.36.32 (release 02-08-2013 CrysAlis171 .NET)
(compiled Aug  2 2013,16:46:58)
;
_computing_data_collection
;
CrysAlisPro, Agilent Technologies,
Version 1.171.36.32 (release 02-08-2013 CrysAlis171 .NET)
(compiled Aug  2 2013,16:46:58)
;
_computing_data_reduction
;
CrysAlisPro, Agilent Technologies,
Version 1.171.36.32 (release 02-08-2013 CrysAlis171 .NET)
(compiled Aug  2 2013,16:46:58)
;
_computing_molecular_graphics 'Olex2 (Dolomanov et al., 2009)'
_computing_publication_material 'Olex2 (Dolomanov et al., 2009)'
_computing_structure_refinement 'ShelXL (Sheldrick, 2008)'
_computing_structure_solution 'ShelXS (Sheldrick, 2008)'
_diffrn_ambient_temperature 285.29(10)
_diffrn_detector_area_resol_mean 10.3914
_diffrn_measured_fraction_theta_full 0.998
_diffrn_measured_fraction_theta_max 0.998
_diffrn_measurement_details
;
#__ type_ start__ end____ width___ exp.time_
  1 omega   -9.00   25.00   1.0000    2.9500
omega____ theta____ kappa____ phi______ frames
    -      -11.6392  -99.0000  -30.0000 34

#__ type_ start__ end____ width___ exp.time_
  2 omega   11.00   51.00   1.0000    2.9500
omega____ theta____ kappa____ phi______ frames
    -      -11.6392   38.0000   30.0000 40

#__ type_ start__ end____ width___ exp.time_
  3 omega  -67.00   17.00   1.0000    2.9500
omega____ theta____ kappa____ phi______ frames
    -      -11.6392  -77.0000 -120.0000 84
;
_diffrn_measurement_device_type 'SuperNova, Dual, Cu at zero, Atlas'
_diffrn_measurement_method '\w scans'
_diffrn_orient_matrix_UB_11 -0.0593569000
_diffrn_orient_matrix_UB_12 0.0038324000
_diffrn_orient_matrix_UB_13 0.0171796000
_diffrn_orient_matrix_UB_21 0.0029203000
_diffrn_orient_matrix_UB_22 -0.0484900000
_diffrn_orient_matrix_UB_23 0.0086884000
_diffrn_orient_matrix_UB_31 0.0321692000
_diffrn_orient_matrix_UB_32 0.0115061000
_diffrn_orient_matrix_UB_33 0.0309040000
_diffrn_radiation_monochromator mirror
_diffrn_radiation_type MoK\a
_diffrn_radiation_wavelength 0.71073
_diffrn_reflns_av_R_equivalents 0.0346
_diffrn_reflns_av_unetI/netI 0.0569
_diffrn_reflns_limit_h_max 10
_diffrn_reflns_limit_h_min -12
_diffrn_reflns_limit_k_max 13
_diffrn_reflns_limit_k_min -17
_diffrn_reflns_limit_l_max 23
_diffrn_reflns_limit_l_min -24
_diffrn_reflns_number 10852
_diffrn_reflns_theta_full 26.02
_diffrn_reflns_theta_max 26.02
_diffrn_reflns_theta_min 2.85
_diffrn_source 'SuperNova (Mo) X-ray Source'
_exptl_absorpt_coefficient_mu 0.169
_exptl_absorpt_correction_T_max 1.00000
_exptl_absorpt_correction_T_min 0.92145
_exptl_absorpt_correction_type multi-scan
_exptl_absorpt_process_details
;
CrysAlisPro, Agilent Technologies,
Version 1.171.36.32 (release 02-08-2013 CrysAlis171 .NET)
(compiled Aug  2 2013,16:46:58)
Empirical absorption correction using spherical harmonics,
 implemented in SCALE3 ABSPACK scaling algorithm.
;
_exptl_crystal_colour 'clear colourless'
_exptl_crystal_colour_lustre clear
_exptl_crystal_colour_primary colourless
_exptl_crystal_density_diffrn 1.091
_exptl_crystal_density_method 'not measured'
_exptl_crystal_description block
_exptl_crystal_F_000 1032
_exptl_crystal_size_max 0.5
_exptl_crystal_size_mid 0.5
_exptl_crystal_size_min 0.5
_refine_diff_density_max 0.201
_refine_diff_density_min -0.179
_refine_diff_density_rms 0.038
_refine_ls_abs_structure_details 'Flack H D (1983), Acta Cryst. A39, 876-881'
_refine_ls_abs_structure_Flack -0.15(12)
_refine_ls_extinction_method none
_refine_ls_goodness_of_fit_ref 1.034
_refine_ls_hydrogen_treatment constr
_refine_ls_matrix_type full
_refine_ls_number_parameters 296
_refine_ls_number_reflns 5503
_refine_ls_number_restraints 1
_refine_ls_restrained_S_all 1.034
_refine_ls_R_factor_all 0.0617
_refine_ls_R_factor_gt 0.0444
_refine_ls_shift/su_max 0.001
_refine_ls_shift/su_mean 0.000
_refine_ls_structure_factor_coef Fsqd
_refine_ls_weighting_details 'calc w=1/[\s^2^(Fo^2^)+(0.0410P)^2^+0.1667P] where P=(Fo^2^+2Fc^2^)/3'
_refine_ls_weighting_scheme calc
_refine_ls_wR_factor_gt 0.0886
_refine_ls_wR_factor_ref 0.0981
_reflns_number_gt 4503
_reflns_number_total 5503
_reflns_threshold_expression >2sigma(I)
_cod_data_source_file ic5b01551_si_002.cif
_cod_data_source_block 14sep25d
_cod_database_code 4346462
_chemical_oxdiff_formula 'C20 H30 Si2 Al1 O1'
_reflns_odcompleteness_completeness 99.66
_reflns_odcompleteness_iscentric 1
_reflns_odcompleteness_theta 25.97
_olex2_refinement_description
;
1. Fixed Uiso
 At 1.2 times of:
  All C(H) groups, All C(H,H) groups
 At 1.5 times of:
  All C(H,H,H) groups
2. Rigid bond restraints
 Si1, C7
 with sigma for 1-2 distances of 0.01 and sigma for 1-3 distances of 0.01
3.a Secondary CH2 refined with riding coordinates:
 C23(H23A,H23B), C25(H25A,H25B), C26(H26A,H26B), C27(H27A,H27B), C28(H28A,H28B)
3.b Aromatic/amide H refined with riding coordinates:
 C9(H9), C10(H10), C11(H11), C12(H12), C13(H13), C15(H15), C16(H16), C17(H17),
 C18(H18), C19(H19)
3.c Idealised Me refined as rotating group:
 C5(H5A,H5B,H5C), C6(H6A,H6B,H6C), C7(H7A,H7B,H7C), C20(H20A,H20B,H20C),
 C21(H21A,H21B,H21C), C22(H22A,H22B,H22C), C24(H24A,H24B,H24C)
;
_olex2_submission_special_instructions 'No special instructions were received'

loop_
_space_group_symop_id
_space_group_symop_operation_xyz
1 'x, y, z'
2 '-x+1/2, -y, z+1/2'
3 'x+1/2, -y+1/2, -z'
4 '-x, y+1/2, -z+1/2'

loop_
_atom_site_label
_atom_site_type_symbol
_atom_site_fract_x
_atom_site_fract_y
_atom_site_fract_z
_atom_site_U_iso_or_equiv
_atom_site_adp_type
_atom_site_occupancy
_atom_site_calc_flag
_atom_site_refinement_flags_posn
_atom_site_refinement_flags_adp
Si1 Si 0.07243(7) 0.71919(6) 0.72572(4) 0.0454(2) Uani 1 d . U
Si2 Si 0.10397(6) 0.46708(5) 0.44691(4) 0.03828(19) Uani 1 d . .
Al1 Al 0.19629(6) 0.60245(5) 0.58566(4) 0.03260(18) Uani 1 d . .
O1 O 0.29444(15) 0.50820(13) 0.63142(9) 0.0474(5) Uani 1 d . .
C1 C 0.0615(2) 0.63524(17) 0.65299(12) 0.0339(6) Uani 1 d . .
C2 C -0.0448(2) 0.59399(18) 0.62851(12) 0.0307(5) Uani 1 d . .
C3 C -0.0384(2) 0.53720(16) 0.56229(12) 0.0299(5) Uani 1 d . .
C4 C 0.0743(2) 0.53011(17) 0.52829(12) 0.0336(5) Uani 1 d . .
C5 C 0.2438(3) 0.7319(3) 0.75006(19) 0.0889(14) Uani 1 d . .
H5A H 0.2804 0.6695 0.7588 0.133 Uiso 1 calc GR .
H5B H 0.2506 0.7705 0.7916 0.133 Uiso 1 calc GR .
H5C H 0.2904 0.7624 0.7125 0.133 Uiso 1 calc GR .
C6 C -0.0129(3) 0.6860(3) 0.80704(15) 0.0717(10) Uani 1 d . .
H6A H -0.1051 0.6890 0.7995 0.108 Uiso 1 calc GR .
H6B H 0.0110 0.7298 0.8437 0.108 Uiso 1 calc GR .
H6C H 0.0110 0.6217 0.8203 0.108 Uiso 1 calc GR .
C7 C 0.0077(4) 0.8350(2) 0.69796(19) 0.0787(11) Uani 1 d . U
H7A H 0.0571 0.8584 0.6588 0.118 Uiso 1 calc GR .
H7B H 0.0137 0.8800 0.7360 0.118 Uiso 1 calc GR .
H7C H -0.0817 0.8276 0.6845 0.118 Uiso 1 calc GR .
C8 C -0.1725(2) 0.60318(18) 0.66289(12) 0.0329(6) Uani 1 d . .
C9 C -0.2589(2) 0.6708(2) 0.64292(14) 0.0416(7) Uani 1 d . .
H9 H -0.2408 0.7097 0.6045 0.050 Uiso 1 calc R .
C10 C -0.3730(2) 0.6826(2) 0.67863(16) 0.0506(7) Uani 1 d . .
H10 H -0.4322 0.7290 0.6639 0.061 Uiso 1 calc R .
C11 C -0.4001(3) 0.6287(2) 0.73397(16) 0.0540(8) Uani 1 d . .
H11 H -0.4768 0.6383 0.7589 0.065 Uiso 1 calc R .
C12 C -0.3170(3) 0.5609(3) 0.75360(16) 0.0637(9) Uani 1 d . .
H12 H -0.3364 0.5221 0.7919 0.076 Uiso 1 calc R .
C13 C -0.2047(3) 0.5478(2) 0.71841(15) 0.0570(8) Uani 1 d . .
H13 H -0.1480 0.4995 0.7327 0.068 Uiso 1 calc R .
C14 C -0.1571(2) 0.48874(17) 0.53880(12) 0.0326(6) Uani 1 d . .
C15 C -0.2282(2) 0.52310(18) 0.48491(13) 0.0406(6) Uani 1 d . .
H15 H -0.2068 0.5823 0.4652 0.049 Uiso 1 calc R .
C16 C -0.3310(3) 0.4724(2) 0.45893(15) 0.0536(8) Uani 1 d . .
H16 H -0.3791 0.4973 0.4218 0.064 Uiso 1 calc R .
C17 C -0.3629(2) 0.3873(2) 0.48646(16) 0.0533(8) Uani 1 d . .
H17 H -0.4317 0.3521 0.4679 0.064 Uiso 1 calc R .
C18 C -0.2948(3) 0.3527(2) 0.54124(16) 0.0549(8) Uani 1 d . .
H18 H -0.3176 0.2941 0.5613 0.066 Uiso 1 calc R .
C19 C -0.1934(2) 0.4035(2) 0.56704(13) 0.0445(7) Uani 1 d . .
H19 H -0.1474 0.3792 0.6051 0.053 Uiso 1 calc R .
C20 C 0.0925(3) 0.5519(2) 0.37492(15) 0.0669(9) Uani 1 d . .
H20A H 0.0048 0.5752 0.3714 0.100 Uiso 1 calc GR .
H20B H 0.1164 0.5205 0.3320 0.100 Uiso 1 calc GR .
H20C H 0.1501 0.6050 0.3833 0.100 Uiso 1 calc GR .
C21 C 0.0007(2) 0.36349(18) 0.42712(14) 0.0436(7) Uani 1 d . .
H21A H -0.0036 0.3221 0.4673 0.065 Uiso 1 calc GR .
H21B H 0.0366 0.3287 0.3882 0.065 Uiso 1 calc GR .
H21C H -0.0852 0.3853 0.4154 0.065 Uiso 1 calc GR .
C22 C 0.2725(3) 0.4208(2) 0.44874(17) 0.0639(9) Uani 1 d . .
H22A H 0.3317 0.4732 0.4564 0.096 Uiso 1 calc GR .
H22B H 0.2921 0.3905 0.4048 0.096 Uiso 1 calc GR .
H22C H 0.2812 0.3748 0.4859 0.096 Uiso 1 calc GR .
C23 C 0.3160(2) 0.69796(19) 0.55247(15) 0.0466(7) Uani 1 d . .
H23A H 0.2639 0.7499 0.5334 0.056 Uiso 1 calc R .
H23B H 0.3597 0.7236 0.5935 0.056 Uiso 1 calc R .
C24 C 0.4195(3) 0.6772(2) 0.49972(16) 0.0627(9) Uani 1 d . .
H24A H 0.3805 0.6510 0.4582 0.094 Uiso 1 calc GR .
H24B H 0.4799 0.6315 0.5188 0.094 Uiso 1 calc GR .
H24C H 0.4645 0.7356 0.4883 0.094 Uiso 1 calc GR .
C25 C 0.2289(3) 0.4348(2) 0.6708(2) 0.0786(12) Uani 1 d . .
H25A H 0.1467 0.4183 0.6490 0.094 Uiso 1 calc R .
H25B H 0.2124 0.4563 0.7183 0.094 Uiso 1 calc R .
C26 C 0.3159(3) 0.3532(2) 0.6706(2) 0.0797(11) Uani 1 d . .
H26A H 0.2997 0.3122 0.6305 0.096 Uiso 1 calc R .
H26B H 0.3063 0.3156 0.7131 0.096 Uiso 1 calc R .
C27 C 0.4439(3) 0.3963(2) 0.66669(17) 0.0620(9) Uani 1 d . .
H27A H 0.5065 0.3515 0.6472 0.074 Uiso 1 calc R .
H27B H 0.4735 0.4166 0.7126 0.074 Uiso 1 calc R .
C28 C 0.4252(2) 0.4800(2) 0.61981(14) 0.0459(7) Uani 1 d . .
H28A H 0.4847 0.5316 0.6318 0.055 Uiso 1 calc R .
H28B H 0.4388 0.4621 0.5712 0.055 Uiso 1 calc R .

loop_
_atom_site_aniso_label
_atom_site_aniso_U_11
_atom_site_aniso_U_22
_atom_site_aniso_U_33
_atom_site_aniso_U_23
_atom_site_aniso_U_13
_atom_site_aniso_U_12
Si1 0.0407(4) 0.0559(5) 0.0395(4) -0.0163(4) -0.0046(3) 0.0011(4)
Si2 0.0377(4) 0.0440(4) 0.0331(4) -0.0081(4) 0.0019(3) -0.0019(3)
Al1 0.0313(4) 0.0318(4) 0.0347(4) -0.0004(4) 0.0010(3) -0.0001(3)
O1 0.0310(9) 0.0487(11) 0.0626(12) 0.0211(10) 0.0083(9) 0.0076(9)
C1 0.0334(13) 0.0342(14) 0.0342(13) -0.0053(11) 0.0012(11) 0.0033(12)
C2 0.0322(12) 0.0289(13) 0.0311(12) 0.0035(11) -0.0006(10) 0.0046(11)
C3 0.0317(12) 0.0255(12) 0.0326(12) 0.0032(11) 0.0008(10) -0.0003(10)
C4 0.0369(13) 0.0302(12) 0.0338(12) -0.0020(12) 0.0017(10) 0.0016(12)
C5 0.0456(17) 0.150(4) 0.071(2) -0.051(3) -0.0042(16) -0.013(2)
C6 0.071(2) 0.099(3) 0.0455(18) -0.0159(19) 0.0046(16) -0.001(2)
C7 0.108(3) 0.050(2) 0.078(2) -0.0216(19) -0.015(2) -0.007(2)
C8 0.0336(12) 0.0352(13) 0.0299(12) -0.0061(12) 0.0004(10) -0.0006(12)
C9 0.0347(14) 0.0392(15) 0.0509(16) 0.0009(14) 0.0012(12) 0.0016(13)
C10 0.0363(15) 0.0445(17) 0.071(2) -0.0084(17) 0.0014(15) 0.0041(13)
C11 0.0363(15) 0.069(2) 0.0566(18) -0.0213(18) 0.0122(14) -0.0037(16)
C12 0.0490(17) 0.096(3) 0.0459(17) 0.0133(18) 0.0101(14) -0.0043(19)
C13 0.0492(17) 0.074(2) 0.0474(16) 0.0176(17) 0.0075(14) 0.0090(17)
C14 0.0317(12) 0.0324(13) 0.0338(13) -0.0050(11) 0.0026(10) 0.0030(11)
C15 0.0427(14) 0.0306(14) 0.0485(15) -0.0016(13) -0.0086(12) 0.0070(12)
C16 0.0415(15) 0.062(2) 0.0576(18) -0.0128(18) -0.0143(13) 0.0109(16)
C17 0.0325(14) 0.063(2) 0.065(2) -0.0206(18) -0.0055(13) -0.0080(14)
C18 0.0496(17) 0.0477(17) 0.067(2) -0.0022(17) 0.0046(16) -0.0187(15)
C19 0.0415(14) 0.0481(16) 0.0441(15) 0.0041(14) -0.0045(12) -0.0070(14)
C20 0.084(2) 0.070(2) 0.0463(17) 0.0056(17) 0.0017(16) -0.016(2)
C21 0.0449(15) 0.0374(15) 0.0484(16) -0.0145(13) -0.0012(13) 0.0042(13)
C22 0.0422(15) 0.088(3) 0.062(2) -0.0313(19) 0.0034(15) 0.0012(17)
C23 0.0453(15) 0.0415(15) 0.0531(16) 0.0063(15) 0.0019(14) -0.0073(14)
C24 0.0577(18) 0.065(2) 0.066(2) 0.0239(18) 0.0114(16) -0.0065(17)
C25 0.0449(17) 0.083(3) 0.108(3) 0.062(2) 0.0080(18) 0.0026(18)
C26 0.075(2) 0.057(2) 0.108(3) 0.035(2) -0.013(2) -0.001(2)
C27 0.0572(18) 0.0597(19) 0.069(2) 0.0207(19) 0.0012(16) 0.0130(17)
C28 0.0340(13) 0.0479(17) 0.0557(16) 0.0036(15) -0.0011(12) 0.0055(14)

loop_
_atom_type_symbol
_atom_type_description
_atom_type_scat_dispersion_real
_atom_type_scat_dispersion_imag
_atom_type_scat_source
C C 0.0033 0.0016 'International Tables Vol C Tables 4.2.6.8 and 6.1.1.4'
H H 0.0000 0.0000 'International Tables Vol C Tables 4.2.6.8 and 6.1.1.4'
Al Al 0.0645 0.0514 'International Tables Vol C Tables 4.2.6.8 and 6.1.1.4'
O O 0.0106 0.0060 'International Tables Vol C Tables 4.2.6.8 and 6.1.1.4'
Si Si 0.0817 0.0704 'International Tables Vol C Tables 4.2.6.8 and 6.1.1.4'

loop_
_geom_angle_atom_site_label_1
_geom_angle_atom_site_label_2
_geom_angle_atom_site_label_3
_geom_angle
C1 Si1 C5 108.39(14)
C1 Si1 C6 116.95(14)
C1 Si1 C7 108.84(14)
C5 Si1 C6 105.59(16)
C7 Si1 C5 109.9(2)
C7 Si1 C6 107.04(18)
C4 Si2 C20 108.92(13)
C4 Si2 C21 117.43(12)
C4 Si2 C22 108.08(12)
C20 Si2 C21 108.51(14)
C20 Si2 C22 107.55(16)
C21 Si2 C22 105.93(13)
O1 Al1 C1 103.91(9)
O1 Al1 C4 104.40(10)
O1 Al1 C23 107.03(10)
C1 Al1 C4 91.92(10)
C23 Al1 C1 120.90(12)
C23 Al1 C4 125.85(12)
C25 O1 Al1 119.28(15)
C28 O1 Al1 129.21(15)
C28 O1 C25 109.3(2)
Si1 C1 Al1 127.68(13)
C2 C1 Si1 126.94(18)
C2 C1 Al1 104.74(17)
C1 C2 C3 119.6(2)
C1 C2 C8 122.9(2)
C8 C2 C3 117.51(19)
C4 C3 C2 119.3(2)
C4 C3 C14 122.8(2)
C14 C3 C2 117.82(18)
Si2 C4 Al1 128.66(13)
C3 C4 Si2 126.94(18)
C3 C4 Al1 104.40(16)
Si1 C5 H5A 109.5
Si1 C5 H5B 109.5
Si1 C5 H5C 109.5
H5A C5 H5B 109.5
H5A C5 H5C 109.5
H5B C5 H5C 109.5
Si1 C6 H6A 109.5
Si1 C6 H6B 109.5
Si1 C6 H6C 109.5
H6A C6 H6B 109.5
H6A C6 H6C 109.5
H6B C6 H6C 109.5
Si1 C7 H7A 109.5
Si1 C7 H7B 109.5
Si1 C7 H7C 109.5
H7A C7 H7B 109.5
H7A C7 H7C 109.5
H7B C7 H7C 109.5
C9 C8 C2 121.5(2)
C9 C8 C13 117.2(2)
C13 C8 C2 121.2(2)
C8 C9 H9 119.7
C8 C9 C10 120.6(3)
C10 C9 H9 119.7
C9 C10 H10 119.7
C11 C10 C9 120.7(3)
C11 C10 H10 119.7
C10 C11 H11 120.3
C10 C11 C12 119.5(3)
C12 C11 H11 120.3
C11 C12 H12 119.8
C11 C12 C13 120.4(3)
C13 C12 H12 119.8
C8 C13 H13 119.2
C12 C13 C8 121.6(3)
C12 C13 H13 119.2
C15 C14 C3 121.5(2)
C15 C14 C19 117.6(2)
C19 C14 C3 120.7(2)
C14 C15 H15 119.5
C14 C15 C16 121.0(3)
C16 C15 H15 119.5
C15 C16 H16 119.8
C17 C16 C15 120.4(3)
C17 C16 H16 119.8
C16 C17 H17 120.2
C16 C17 C18 119.6(3)
C18 C17 H17 120.2
C17 C18 H18 120.1
C17 C18 C19 119.8(3)
C19 C18 H18 120.1
C14 C19 H19 119.2
C18 C19 C14 121.6(3)
C18 C19 H19 119.2
Si2 C20 H20A 109.5
Si2 C20 H20B 109.5
Si2 C20 H20C 109.5
H20A C20 H20B 109.5
H20A C20 H20C 109.5
H20B C20 H20C 109.5
Si2 C21 H21A 109.5
Si2 C21 H21B 109.5
Si2 C21 H21C 109.5
H21A C21 H21B 109.5
H21A C21 H21C 109.5
H21B C21 H21C 109.5
Si2 C22 H22A 109.5
Si2 C22 H22B 109.5
Si2 C22 H22C 109.5
H22A C22 H22B 109.5
H22A C22 H22C 109.5
H22B C22 H22C 109.5
Al1 C23 H23A 106.6
Al1 C23 H23B 106.6
H23A C23 H23B 106.5
C24 C23 Al1 123.1(2)
C24 C23 H23A 106.6
C24 C23 H23B 106.6
C23 C24 H24A 109.5
C23 C24 H24B 109.5
C23 C24 H24C 109.5
H24A C24 H24B 109.5
H24A C24 H24C 109.5
H24B C24 H24C 109.5
O1 C25 H25A 110.7
O1 C25 H25B 110.7
O1 C25 C26 105.4(2)
H25A C25 H25B 108.8
C26 C25 H25A 110.7
C26 C25 H25B 110.7
C25 C26 H26A 111.0
C25 C26 H26B 111.0
C25 C26 C27 103.8(3)
H26A C26 H26B 109.0
C27 C26 H26A 111.0
C27 C26 H26B 111.0
C26 C27 H27A 111.0
C26 C27 H27B 111.0
C26 C27 C28 103.8(2)
H27A C27 H27B 109.0
C28 C27 H27A 111.0
C28 C27 H27B 111.0
O1 C28 C27 104.2(2)
O1 C28 H28A 110.9
O1 C28 H28B 110.9
C27 C28 H28A 110.9
C27 C28 H28B 110.9
H28A C28 H28B 108.9

loop_
_geom_bond_atom_site_label_1
_geom_bond_atom_site_label_2
_geom_bond_distance
Si1 C1 1.855(2)
Si1 C5 1.869(3)
Si1 C6 1.880(3)
Si1 C7 1.859(4)
Si2 C4 1.847(2)
Si2 C20 1.852(3)
Si2 C21 1.867(3)
Si2 C22 1.887(3)
Al1 O1 1.9090(18)
Al1 C1 1.985(2)
Al1 C4 1.986(2)
Al1 C23 1.958(3)
O1 C25 1.465(3)
O1 C28 1.447(3)
C1 C2 1.347(3)
C2 C3 1.523(3)
C2 C8 1.505(3)
C3 C4 1.360(3)
C3 C14 1.494(3)
C5 H5A 0.9800
C5 H5B 0.9800
C5 H5C 0.9800
C6 H6A 0.9800
C6 H6B 0.9800
C6 H6C 0.9800
C7 H7A 0.9800
C7 H7B 0.9800
C7 H7C 0.9800
C8 C9 1.376(3)
C8 C13 1.379(4)
C9 H9 0.9500
C9 C10 1.394(4)
C10 H10 0.9500
C10 C11 1.353(4)
C11 H11 0.9500
C11 C12 1.353(4)
C12 H12 0.9500
C12 C13 1.376(4)
C13 H13 0.9500
C14 C15 1.378(3)
C14 C19 1.383(4)
C15 H15 0.9500
C15 C16 1.391(4)
C16 H16 0.9500
C16 C17 1.363(4)
C17 H17 0.9500
C17 C18 1.375(4)
C18 H18 0.9500
C18 C19 1.380(4)
C19 H19 0.9500
C20 H20A 0.9800
C20 H20B 0.9800
C20 H20C 0.9800
C21 H21A 0.9800
C21 H21B 0.9800
C21 H21C 0.9800
C22 H22A 0.9800
C22 H22B 0.9800
C22 H22C 0.9800
C23 H23A 0.9900
C23 H23B 0.9900
C23 C24 1.524(4)
C24 H24A 0.9800
C24 H24B 0.9800
C24 H24C 0.9800
C25 H25A 0.9900
C25 H25B 0.9900
C25 C26 1.474(4)
C26 H26A 0.9900
C26 H26B 0.9900
C26 C27 1.478(4)
C27 H27A 0.9900
C27 H27B 0.9900
C27 C28 1.511(4)
C28 H28A 0.9900
C28 H28B 0.9900
